data_7251556
loop_
_publ_author_name
'Churakov, Andrei V.'
'Mel'nik, Elena A.'
'Egorov, Pavel A.'
'Mikhaylov, Alexey A.'
'Tripol'skaya, Tatiana A.'
'Lev, Ovadia'
'Prikhodchenko, Petr V.'

_publ_section_title
;
 Anion-directed architectures in amine halide peroxosolvates: role of
 H2O2/H2O competition in crystal engineering
;
_journal_issue 7
_journal_name_full CrystEngComm
_journal_page_first 1225
_journal_page_last 1237
_journal_paper_doi 10.1039/D5CE01038A
_journal_volume 28
_journal_year 2026
_chemical_formula_moiety 'C4 H12 N2, H2 O2, 2(Br)'
_chemical_formula_sum 'C4 H14 Br2 N2 O2'
_chemical_formula_weight 281.99
_space_group_crystal_system monoclinic
_space_group_IT_number 15
_space_group_name_Hall '-C 2yc'
_space_group_name_H-M_alt 'C 1 2/c 1'
_atom_sites_solution_hydrogens mixed
_atom_sites_solution_primary direct
_atom_sites_solution_secondary difmap
_audit_creation_method SHELXL-2019/2
_audit_update_record
;
2025-06-01 deposited with the CCDC.	2025-12-30 downloaded from the CCDC.
;
_cell_angle_alpha 90
_cell_angle_beta 111.211(3)
_cell_angle_gamma 90
_cell_formula_units_Z 4
_cell_length_a 11.1916(9)
_cell_length_b 6.2618(5)
_cell_length_c 13.9442(12)
_cell_measurement_reflns_used 3710
_cell_measurement_temperature 100(2)
_cell_measurement_theta_max 30.517
_cell_measurement_theta_min 3.134
_cell_volume 911.00(13)
_computing_cell_refinement 'SAINT (Bruker, 2018)'
_computing_data_collection '<i>APEX3</i> (Bruker, 2018)'
_computing_data_reduction 'SAINT (Bruker, 2018)'
_computing_structure_refinement 'SHELXL-2019/2 (Sheldrick, 2019)'
_computing_structure_solution 'SHELXT (Sheldrick, 2016)'
_diffrn_ambient_temperature 100(2)
_diffrn_measured_fraction_theta_full 0.998
_diffrn_measured_fraction_theta_max 0.998
_diffrn_measurement_device_type 'Bruker SMART APEX II'
_diffrn_measurement_method \w
_diffrn_radiation_type MoK\a
_diffrn_radiation_wavelength 0.71073
_diffrn_reflns_av_R_equivalents 0.0504
_diffrn_reflns_av_unetI/netI 0.0375
_diffrn_reflns_Laue_measured_fraction_full 0.998
_diffrn_reflns_Laue_measured_fraction_max 0.998
_diffrn_reflns_limit_h_max 14
_diffrn_reflns_limit_h_min -15
_diffrn_reflns_limit_k_max 8
_diffrn_reflns_limit_k_min -8
_diffrn_reflns_limit_l_max 19
_diffrn_reflns_limit_l_min -18
_diffrn_reflns_number 6168
_diffrn_reflns_point_group_measured_fraction_full 0.998
_diffrn_reflns_point_group_measured_fraction_max 0.998
_diffrn_reflns_theta_full 25.242
_diffrn_reflns_theta_max 28.988
_diffrn_reflns_theta_min 3.134
_exptl_absorpt_coefficient_mu 8.851
_exptl_absorpt_correction_T_max 0.9281
_exptl_absorpt_correction_T_min 0.6549
_exptl_absorpt_correction_type multi-scan
_exptl_absorpt_process_details 'SADABS (Bruker, 2016)'
_exptl_crystal_colour colourless
_exptl_crystal_density_diffrn 2.056
_exptl_crystal_description prism
_exptl_crystal_F_000 552
_exptl_crystal_size_max 0.180
_exptl_crystal_size_mid 0.120
_exptl_crystal_size_min 0.060
_refine_diff_density_max 0.430
_refine_diff_density_min -0.724
_refine_diff_density_rms 0.146
_refine_ls_extinction_method none
_refine_ls_goodness_of_fit_ref 1.165
_refine_ls_hydrogen_treatment mixed
_refine_ls_matrix_type full
_refine_ls_number_parameters 58
_refine_ls_number_reflns 1211
_refine_ls_number_restraints 0
_refine_ls_restrained_S_all 1.165
_refine_ls_R_factor_all 0.0281
_refine_ls_R_factor_gt 0.0231
_refine_ls_shift/su_max 0.000
_refine_ls_shift/su_mean 0.000
_refine_ls_structure_factor_coef Fsqd
_refine_ls_weighting_details 'w=1/[\s^2^(Fo^2^)+(0.0206P)^2^] where P=(Fo^2^+2Fc^2^)/3'
_refine_ls_weighting_scheme calc
_refine_ls_wR_factor_gt 0.0547
_refine_ls_wR_factor_ref 0.0570
_reflns_Friedel_coverage 0.000
_reflns_number_gt 1093
_reflns_number_total 1211
_reflns_threshold_expression 'I > 2\s(I)'
_cod_data_source_file d5ce01038a2.cif
_cod_data_source_block a_CCDC5
_cod_depositor_comments 'Adding full bibliography for 7251547--7251557.cif.'
_cod_original_sg_symbol_H-M 'C 2/c'
_cod_database_code 7251556
_shelx_shelxl_version_number 2019/2
_shelx_space_group_comment
;
The symmetry employed for this shelxl refinement is uniquely defined
by the following loop, which should always be used as a source of
symmetry information in preference to the above space-group names.
They are only intended as comments.
;
_shelx_estimated_absorpt_t_min 0.299
_shelx_estimated_absorpt_t_max 0.619

loop_
_space_group_symop_operation_xyz
'x, y, z'
'-x, y, -z+1/2'
'x+1/2, y+1/2, z'
'-x+1/2, y+1/2, -z+1/2'
'-x, -y, -z'
'x, -y, z-1/2'
'-x+1/2, -y+1/2, -z'
'x+1/2, -y+1/2, z-1/2'

loop_
_atom_site_label
_atom_site_type_symbol
_atom_site_fract_x
_atom_site_fract_y
_atom_site_fract_z
_atom_site_U_iso_or_equiv
_atom_site_adp_type
_atom_site_occupancy
_atom_site_site_symmetry_order
_atom_site_calc_flag
_atom_site_refinement_flags_posn
_atom_site_refinement_flags_adp
_atom_site_refinement_flags_occupancy
_atom_site_disorder_assembly
_atom_site_disorder_group
Br1 Br 0.69914(2) 0.58738(3) 0.34456(2) 0.00858(9) Uani 1 1 d . . . . .
N1 N 0.4535(2) 0.4068(3) 0.39884(16) 0.0087(4) Uani 1 1 d . . . . .
H11 H 0.507(3) 0.472(5) 0.369(2) 0.013(7) Uiso 1 1 d . . . . .
H12 H 0.399(3) 0.313(5) 0.351(2) 0.024(8) Uiso 1 1 d . . . . .
C1 C 0.5344(2) 0.2809(3) 0.49042(16) 0.0090(4) Uani 1 1 d . . . . .
H111 H 0.586001 0.175541 0.469234 0.011 Uiso 1 1 calc R U . . .
H112 H 0.478529 0.201937 0.519313 0.011 Uiso 1 1 calc R U . . .
C2 C 0.3772(2) 0.5722(3) 0.42810(18) 0.0085(4) Uani 1 1 d . . . . .
H211 H 0.316431 0.502120 0.454980 0.010 Uiso 1 1 calc R U . . .
H212 H 0.327037 0.656565 0.366685 0.010 Uiso 1 1 calc R U . . .
O1 O 0.45264(17) 0.0212(3) 0.27532(15) 0.0176(4) Uani 1 1 d . . . . .
H1 H 0.391(4) -0.076(6) 0.240(3) 0.054(13) Uiso 1 1 d . . . . .

loop_
_atom_site_aniso_label
_atom_site_aniso_U_11
_atom_site_aniso_U_22
_atom_site_aniso_U_33
_atom_site_aniso_U_23
_atom_site_aniso_U_13
_atom_site_aniso_U_12
Br1 0.00802(14) 0.00897(14) 0.00830(13) 0.00043(7) 0.00243(10) -0.00170(7)
N1 0.0089(9) 0.0077(10) 0.0075(9) -0.0012(7) 0.0004(8) -0.0003(7)
C1 0.0118(11) 0.0053(10) 0.0092(10) 0.0004(8) 0.0028(9) 0.0010(8)
C2 0.0087(11) 0.0085(11) 0.0074(10) -0.0005(8) 0.0016(9) 0.0004(8)
O1 0.0165(9) 0.0146(9) 0.0263(10) -0.0055(8) 0.0134(8) -0.0036(7)

loop_
_atom_type_symbol
_atom_type_description
_atom_type_scat_dispersion_real
_atom_type_scat_dispersion_imag
_atom_type_scat_source
C C 0.0033 0.0016 'International Tables Vol C Tables 4.2.6.8 and 6.1.1.4'
H H 0.0000 0.0000 'International Tables Vol C Tables 4.2.6.8 and 6.1.1.4'
N N 0.0061 0.0033 'International Tables Vol C Tables 4.2.6.8 and 6.1.1.4'
O O 0.0106 0.0060 'International Tables Vol C Tables 4.2.6.8 and 6.1.1.4'
Br Br -0.2901 2.4595 'International Tables Vol C Tables 4.2.6.8 and 6.1.1.4'

loop_
_geom_angle_atom_site_label_1
_geom_angle_atom_site_label_2
_geom_angle_atom_site_label_3
_geom_angle
_geom_angle_site_symmetry_1
_geom_angle_site_symmetry_3
_geom_angle_publ_flag
C2 N1 C1 111.24(18) . . ?
C2 N1 H11 109.9(18) . . ?
C1 N1 H11 108.7(17) . . ?
C2 N1 H12 110.2(18) . . ?
C1 N1 H12 108.7(19) . . ?
H11 N1 H12 108(3) . . ?
N1 C1 C2 110.45(18) . 5_666 ?
N1 C1 H111 109.6 . . ?
C2 C1 H111 109.6 5_666 . ?
N1 C1 H112 109.6 . . ?
C2 C1 H112 109.6 5_666 . ?
H111 C1 H112 108.1 . . ?
N1 C2 C1 110.08(18) . 5_666 ?
N1 C2 H211 109.6 . . ?
C1 C2 H211 109.6 5_666 . ?
N1 C2 H212 109.6 . . ?
C1 C2 H212 109.6 5_666 . ?
H211 C2 H212 108.2 . . ?
O1 O1 H1 106(3) 2_655 . ?

loop_
_geom_bond_atom_site_label_1
_geom_bond_atom_site_label_2
_geom_bond_distance
_geom_bond_site_symmetry_2
_geom_bond_publ_flag
N1 C2 1.490(3) . ?
N1 C1 1.495(3) . ?
N1 H11 0.93(3) . ?
N1 H12 0.93(3) . ?
C1 C2 1.517(3) 5_666 ?
C1 H111 0.9900 . ?
C1 H112 0.9900 . ?
C2 H211 0.9900 . ?
C2 H212 0.9900 . ?
O1 O1 1.471(4) 2_655 ?
O1 H1 0.92(4) . ?

loop_
_geom_hbond_atom_site_label_D
_geom_hbond_atom_site_label_H
_geom_hbond_atom_site_label_A
_geom_hbond_distance_DH
_geom_hbond_distance_HA
_geom_hbond_distance_DA
_geom_hbond_angle_DHA
_geom_hbond_site_symmetry_A
_geom_hbond_publ_flag
N1 H11 Br1 0.93(3) 2.41(3) 3.304(2) 160(2) . yes
N1 H12 O1 0.93(3) 2.29(3) 2.964(3) 128(2) . yes
N1 H12 Br1 0.93(3) 2.62(3) 3.334(2) 134(2) 3_445 yes
O1 H1 Br1 0.92(4) 2.45(4) 3.3173(19) 158(3) 2_645 yes

loop_
_geom_torsion_atom_site_label_1
_geom_torsion_atom_site_label_2
_geom_torsion_atom_site_label_3
_geom_torsion_atom_site_label_4
_geom_torsion
_geom_torsion_site_symmetry_1
_geom_torsion_site_symmetry_2
_geom_torsion_site_symmetry_3
_geom_torsion_site_symmetry_4
_geom_torsion_publ_flag
C2 N1 C1 C2 -57.4(3) . . . 5_666 ?
C1 N1 C2 C1 57.2(3) . . . 5_666 ?
H1 O1 O1 H1 -93(5) . . 2_655 2_655 ?
